data_2020094
loop_
_publ_author_name
'Zhou, Lin'
'Wang, Hui-Ting'

_publ_section_title
;
 A two-dimensional cadmium(II) polymer based on nicotinic acid and
 thiocyanate ligands
;
_journal_coeditor_code YO3012
_journal_issue 9
_journal_name_full 'Acta Crystallographica Section C'
_journal_page_first
;
;
_journal_paper_doi 10.1107/S2053229615015156
_journal_volume 71
_journal_year 2015
_chemical_formula_iupac '[Cd (N C S)2 (C6 H5 N O2)2] , H2 O'
_chemical_formula_moiety 'C14 H12 Cd N4 O5 S2'
_chemical_formula_sum 'C14 H12 Cd N4 O5 S2'
_chemical_formula_weight 492.80
_chemical_name_systematic
;Poly[[bis(nicotinic acid-\k<i>N</i>)di-\m-thiocyanato-\k^2^<i>N</i>:<i>S</i>;\k^2^<i>S</i>:<i>N</i>-cadmium(II)]
monohydrate]
;
_space_group_IT_number 15
_symmetry_cell_setting monoclinic
_symmetry_space_group_name_Hall '-C 2yc'
_symmetry_space_group_name_H-M 'C 1 2/c 1'
_atom_sites_solution_hydrogens geom
_atom_sites_solution_primary direct
_atom_sites_solution_secondary difmap
_audit_creation_method SHELXL97
_cell_angle_alpha 90.00
_cell_angle_beta 92.44(3)
_cell_angle_gamma 90.00
_cell_formula_units_Z 4
_cell_length_a 24.174(5)
_cell_length_b 9.850(2)
_cell_length_c 7.6135(15)
_cell_measurement_reflns_used 2070
_cell_measurement_temperature 293(2)
_cell_measurement_theta_max 27.48
_cell_measurement_theta_min 3.27
_cell_volume 1811.2(6)
_computing_cell_refinement
;
CrystalClear (Rigaku, 2005)
;
_computing_data_collection
;
CrystalClear (Rigaku, 2005)
;
_computing_data_reduction
;
CrystalClear (Rigaku, 2005)
;
_computing_molecular_graphics
;
DIAMOND (Brandenburg & Putz, 2005)
;
_computing_publication_material
;
SHELXL97 (Sheldrick, 2008)
;
_computing_structure_refinement
;
SHELXL97 (Sheldrick, 2008)
;
_computing_structure_solution
;
SHELXS97 (Sheldrick, 2008)
;
_diffrn_ambient_temperature 293(2)
_diffrn_measured_fraction_theta_full 0.998
_diffrn_measured_fraction_theta_max 0.998
_diffrn_measurement_device_type 'Rigaku SCXmini'
_diffrn_measurement_method \w
_diffrn_radiation_monochromator graphite
_diffrn_radiation_source 'fine-focus sealed tube'
_diffrn_radiation_type MoK\a
_diffrn_radiation_wavelength 0.71073
_diffrn_reflns_av_R_equivalents 0.0247
_diffrn_reflns_av_sigmaI/netI 0.0259
_diffrn_reflns_limit_h_max 31
_diffrn_reflns_limit_h_min -31
_diffrn_reflns_limit_k_max 11
_diffrn_reflns_limit_k_min -12
_diffrn_reflns_limit_l_max 7
_diffrn_reflns_limit_l_min -9
_diffrn_reflns_number 6122
_diffrn_reflns_theta_full 27.48
_diffrn_reflns_theta_max 27.48
_diffrn_reflns_theta_min 3.27
_diffrn_standards_decay_% 0
_diffrn_standards_interval_count 180
_diffrn_standards_interval_time 9
_diffrn_standards_number 3
_exptl_absorpt_coefficient_mu 1.469
_exptl_absorpt_correction_T_max 0.7576
_exptl_absorpt_correction_T_min 0.6838
_exptl_absorpt_correction_type multi-scan
_exptl_crystal_colour colourless
_exptl_crystal_density_diffrn 1.807
_exptl_crystal_density_method 'not measured'
_exptl_crystal_description block
_exptl_crystal_F_000 976
_exptl_crystal_size_max 0.28
_exptl_crystal_size_mid 0.25
_exptl_crystal_size_min 0.20
_refine_diff_density_max 0.438
_refine_diff_density_min -0.473
_refine_ls_extinction_coef 0.0819(12)
_refine_ls_extinction_method
;
SHELXL97 (Sheldrick, 2008)
;
_refine_ls_goodness_of_fit_ref 1.009
_refine_ls_hydrogen_treatment mixed
_refine_ls_matrix_type full
_refine_ls_number_parameters 126
_refine_ls_number_reflns 2070
_refine_ls_number_restraints 3
_refine_ls_restrained_S_all 1.009
_refine_ls_R_factor_all 0.0377
_refine_ls_R_factor_gt 0.0300
_refine_ls_shift/su_max 0.000
_refine_ls_shift/su_mean 0.000
_refine_ls_structure_factor_coef Fsqd
_refine_ls_weighting_details 'calc w = 1/[\s^2^(Fo^2^)+(0.0500P)^2^+3.0000P] where P=(Fo^2^+2Fc^2^)/3'
_refine_ls_weighting_scheme calc
_refine_ls_wR_factor_gt 0.0813
_refine_ls_wR_factor_ref 0.0854
_reflns_number_gt 1794
_reflns_number_total 2070
_reflns_threshold_expression I>2\s(I)
_cod_data_source_file yo3012sup1.cif
_cod_data_source_block I
_cod_original_sg_symbol_H-M 'C 2/c'
_cod_database_code 2020094
_cod_database_fobs_code 2020094

loop_
_symmetry_equiv_pos_as_xyz
'x, y, z'
'-x, y, -z+1/2'
'x+1/2, y+1/2, z'
'-x+1/2, y+1/2, -z+1/2'
'-x, -y, -z'
'x, -y, z-1/2'
'-x+1/2, -y+1/2, -z'
'x+1/2, -y+1/2, z-1/2'

loop_
_atom_site_type_symbol
_atom_site_label
_atom_site_fract_x
_atom_site_fract_y
_atom_site_fract_z
_atom_site_U_iso_or_equiv
_atom_site_adp_type
_atom_site_calc_flag
_atom_site_refinement_flags
_atom_site_occupancy
_atom_site_symmetry_multiplicity
Cd Cd1 0.2500 0.2500 1.0000 0.02973(12) Uani d S 1 2
S S1 0.31494(4) 0.70616(9) 0.80081(12) 0.0435(2) Uani d . 1 1
O O1 0.43099(13) 0.4946(4) 0.6234(5) 0.0754(9) Uani d D 1 1
H H1A 0.4511(18) 0.553(4) 0.578(6) 0.090 Uiso d D 1 1
O O2 0.48551(11) 0.3293(3) 0.5279(4) 0.0601(7) Uani d . 1 1
N N1 0.33088(10) 0.1962(3) 0.8535(3) 0.0319(5) Uani d . 1 1
N N2 0.26096(12) 0.4774(3) 0.9296(4) 0.0409(6) Uani d . 1 1
C C1 0.36200(13) 0.2910(4) 0.7766(4) 0.0352(6) Uani d . 1 1
H H1B 0.3506 0.3811 0.7806 0.042 Uiso calc R 1 1
C C2 0.40952(13) 0.2612(3) 0.6928(4) 0.0349(7) Uani d . 1 1
C C3 0.42573(14) 0.1251(4) 0.6869(5) 0.0434(8) Uani d . 1 1
H H3 0.4576 0.1004 0.6308 0.052 Uiso d R 1 1
C C4 0.39424(15) 0.0288(4) 0.7642(5) 0.0469(8) Uani d . 1 1
H H4 0.4045 -0.0621 0.7617 0.056 Uiso d R 1 1
C C5 0.34731(13) 0.0679(3) 0.8459(4) 0.0386(7) Uani d . 1 1
H H5 0.3261 0.0015 0.8980 0.046 Uiso d R 1 1
C C6 0.44482(13) 0.3656(4) 0.6082(5) 0.0428(8) Uani d . 1 1
C C7 0.28255(12) 0.5729(3) 0.8770(4) 0.0302(6) Uani d . 1 1
O O1W 0.5000 0.1570(6) 0.2500 0.127(2) Uani d SD 1 2
H H1W 0.486(4) 0.205(2) 0.328(8) 0.191 Uiso d D 1 1

loop_
_atom_site_aniso_label
_atom_site_aniso_U_11
_atom_site_aniso_U_22
_atom_site_aniso_U_33
_atom_site_aniso_U_12
_atom_site_aniso_U_13
_atom_site_aniso_U_23
Cd1 0.03461(18) 0.02221(17) 0.03330(19) -0.00492(11) 0.01249(12) 0.00013(11)
S1 0.0516(5) 0.0345(4) 0.0436(5) -0.0168(4) -0.0062(4) 0.0131(4)
O1 0.0660(19) 0.069(2) 0.093(3) -0.0151(16) 0.0246(17) 0.0188(18)
O2 0.0486(15) 0.0675(19) 0.0669(18) -0.0031(13) 0.0311(13) 0.0123(14)
N1 0.0329(13) 0.0321(13) 0.0314(13) -0.0069(10) 0.0097(10) -0.0007(11)
N2 0.0494(15) 0.0290(14) 0.0449(16) -0.0045(12) 0.0111(12) 0.0073(12)
C1 0.0388(16) 0.0304(14) 0.0369(17) -0.0061(13) 0.0085(13) 0.0009(13)
C2 0.0302(14) 0.0432(19) 0.0315(16) -0.0064(12) 0.0039(12) 0.0025(12)
C3 0.0340(16) 0.052(2) 0.045(2) 0.0018(14) 0.0119(14) -0.0029(16)
C4 0.0459(18) 0.0365(18) 0.059(2) 0.0013(15) 0.0122(16) -0.0032(16)
C5 0.0396(16) 0.0328(16) 0.0441(18) -0.0085(13) 0.0103(13) 0.0015(14)
C6 0.0328(15) 0.054(2) 0.0425(19) -0.0094(14) 0.0082(13) 0.0100(15)
C7 0.0365(15) 0.0269(14) 0.0271(14) 0.0004(11) 0.0016(11) 0.0027(11)
O1W 0.149(6) 0.081(4) 0.157(7) 0.000 0.067(5) 0.000

loop_
_atom_type_symbol
_atom_type_description
_atom_type_scat_dispersion_real
_atom_type_scat_dispersion_imag
_atom_type_scat_source
C C 0.0033 0.0016 'International Tables Vol C Tables 4.2.6.8 and 6.1.1.4'
H H 0.0000 0.0000 'International Tables Vol C Tables 4.2.6.8 and 6.1.1.4'
N N 0.0061 0.0033 'International Tables Vol C Tables 4.2.6.8 and 6.1.1.4'
O O 0.0106 0.0060 'International Tables Vol C Tables 4.2.6.8 and 6.1.1.4'
S S 0.1246 0.1234 'International Tables Vol C Tables 4.2.6.8 and 6.1.1.4'
Cd Cd -0.8075 1.2024 'International Tables Vol C Tables 4.2.6.8 and 6.1.1.4'

loop_
_geom_angle_atom_site_label_1
_geom_angle_atom_site_label_2
_geom_angle_atom_site_label_3
_geom_angle_site_symmetry_1
_geom_angle_site_symmetry_3
_geom_angle
N2 Cd1 N2 7_557 . 180.0
N2 Cd1 N1 7_557 7_557 90.16(10)
N2 Cd1 N1 . 7_557 89.84(10)
N2 Cd1 N1 7_557 . 89.84(10)
N2 Cd1 N1 . . 90.16(10)
N1 Cd1 N1 7_557 . 180.0
N2 Cd1 S1 7_557 4_546 88.52(8)
N2 Cd1 S1 . 4_546 91.48(7)
N1 Cd1 S1 7_557 4_546 88.49(7)
N1 Cd1 S1 . 4_546 91.51(7)
N2 Cd1 S1 7_557 6_566 91.48(8)
N2 Cd1 S1 . 6_566 88.52(7)
N1 Cd1 S1 7_557 6_566 91.51(7)
N1 Cd1 S1 . 6_566 88.49(7)
S1 Cd1 S1 4_546 6_566 180.0
C7 S1 Cd1 . 4_556 98.93(10)
C6 O1 H1A . . 118(4)
C5 N1 C1 . . 117.9(3)
C5 N1 Cd1 . . 119.5(2)
C1 N1 Cd1 . . 122.7(2)
C7 N2 Cd1 . . 157.4(3)
N1 C1 C2 . . 123.2(3)
N1 C1 H1B . . 118.4
C2 C1 H1B . . 118.4
C1 C2 C3 . . 117.5(3)
C1 C2 C6 . . 123.9(3)
C3 C2 C6 . . 118.6(3)
C4 C3 C2 . . 119.3(3)
C4 C3 H3 . . 120.3
C2 C3 H3 . . 120.3
C3 C4 C5 . . 119.2(3)
C3 C4 H4 . . 120.4
C5 C4 H4 . . 120.4
N1 C5 C4 . . 122.8(3)
N1 C5 H5 . . 118.6
C4 C5 H5 . . 118.6
O2 C6 O1 . . 122.2(3)
O2 C6 C2 . . 119.7(3)
O1 C6 C2 . . 118.1(3)
N2 C7 S1 . . 178.3(3)

loop_
_geom_bond_atom_site_label_1
_geom_bond_atom_site_label_2
_geom_bond_site_symmetry_2
_geom_bond_distance
Cd1 N2 7_557 2.321(3)
Cd1 N2 . 2.321(3)
Cd1 N1 7_557 2.352(2)
Cd1 N1 . 2.352(2)
Cd1 S1 4_546 2.7550(12)
Cd1 S1 6_566 2.7550(12)
S1 C7 . 1.646(3)
S1 Cd1 4_556 2.7550(12)
O1 C6 . 1.321(5)
O1 H1A . 0.835(10)
O2 C6 . 1.233(4)
N1 C5 . 1.327(4)
N1 C1 . 1.349(4)
N2 C7 . 1.155(4)
C1 C2 . 1.369(4)
C1 H1B . 0.9300
C2 C3 . 1.398(5)
C2 C6 . 1.499(4)
C3 C4 . 1.365(5)
C3 H3 . 0.9299
C4 C5 . 1.372(5)
C4 H4 . 0.9301
C5 H5 . 0.9300
O1W H1W . 0.840(10)

loop_
_geom_hbond_atom_site_label_D
_geom_hbond_atom_site_label_H
_geom_hbond_atom_site_label_A
_geom_hbond_site_symmetry_A
_geom_hbond_distance_DH
_geom_hbond_distance_HA
_geom_hbond_distance_DA
_geom_hbond_angle_DHA
O1 H1A O2 5_666 0.835(10) 2.111(15) 2.934(4) 169(5)
O1W H1W O2 . 0.840(10) 1.96(5) 2.746(5) 156(11)

loop_
_geom_torsion_atom_site_label_1
_geom_torsion_atom_site_label_2
_geom_torsion_atom_site_label_3
_geom_torsion_atom_site_label_4
_geom_torsion_site_symmetry_1
_geom_torsion
N2 Cd1 N1 C5 7_557 1.0(2)
N2 Cd1 N1 C5 . -179.0(2)
N1 Cd1 N1 C5 7_557 15E1(10)
S1 Cd1 N1 C5 4_546 -87.5(2)
S1 Cd1 N1 C5 6_566 92.5(2)
N2 Cd1 N1 C1 7_557 -178.6(2)
N2 Cd1 N1 C1 . 1.4(2)
N1 Cd1 N1 C1 7_557 -3E1(10)
S1 Cd1 N1 C1 4_546 92.8(2)
S1 Cd1 N1 C1 6_566 -87.2(2)
N2 Cd1 N2 C7 7_557 -18E1(10)
N1 Cd1 N2 C7 7_557 171.7(7)
N1 Cd1 N2 C7 . -8.3(7)
S1 Cd1 N2 C7 4_546 -99.8(7)
S1 Cd1 N2 C7 6_566 80.2(7)
C5 N1 C1 C2 . -0.5(5)
Cd1 N1 C1 C2 . 179.2(2)
N1 C1 C2 C3 . 0.5(5)
N1 C1 C2 C6 . -179.4(3)
C1 C2 C3 C4 . -0.3(5)
C6 C2 C3 C4 . 179.6(3)
C2 C3 C4 C5 . 0.1(6)
C1 N1 C5 C4 . 0.2(5)
Cd1 N1 C5 C4 . -179.4(3)
C3 C4 C5 N1 . 0.0(6)
C1 C2 C6 O2 . -176.4(3)
C3 C2 C6 O2 . 3.7(5)
C1 C2 C6 O1 . 3.8(5)
C3 C2 C6 O1 . -176.1(3)
Cd1 N2 C7 S1 . -1(11)
Cd1 S1 C7 N2 4_556 111(10)
